data_7228499
loop_
_publ_author_name
'XU, Xiao'
'Spasojevic - de Bir\'e, Anne'
'Ghermani, Nour Eddine'
'Wei, Yongge'
'Novakovic, Sladjana B.'
'Bosnjakovic-Pavlovic, Nada'
'Wu, Pingfan'

_publ_section_title
;
 Experimental Evidence of Charge Transfer in a Functionalized
 Hexavanadate. A High Resolution X-ray Diffraction Study
;
_journal_name_full 'Phys. Chem. Chem. Phys.'
_journal_paper_doi 10.1039/C7CP01840A
_journal_year 2017
_chemical_formula_moiety 'C16 H26 O23 V6, 2(C16 H36 N)'
_chemical_formula_sum 'C48 H98 N2 O23 V6'
_chemical_formula_weight 1376.92
_chemical_name_common 'Functionalized Hexavanadate'
_chemical_name_systematic
; 
 ? 
;
_space_group_IT_number 14
_space_group_name_Hall '-P 2ybc'
_symmetry_cell_setting monoclinic
_symmetry_space_group_name_Hall '-P 2ybc'
_symmetry_space_group_name_H-M 'P 1 21/c 1'
_atom_sites_solution_hydrogens geom
_atom_sites_solution_primary direct
_atom_sites_solution_secondary difmap
_audit_creation_method MoPro12
_audit_update_record
;
2017-03-19 deposited with the CCDC.
2017-06-15 downloaded from the CCDC.
;
_cell_angle_alpha 90
_cell_angle_beta 97.766(5)
_cell_angle_gamma 90
_cell_formula_units_Z 2
_cell_length_a 10.866(5)
_cell_length_b 14.776(5)
_cell_length_c 19.636(5)
_cell_measurement_reflns_used 428
_cell_measurement_temperature 100(2)
_cell_measurement_theta_max 31.4400
_cell_measurement_theta_min 5.2100
_cell_volume 3124(2)
_computing_cell_refinement 'SAINT-Plus (Bruker, 2004)'
_computing_data_collection 'APEX2 (Bruker, 2005)'
_computing_data_reduction 'SAINT-Plus (Bruker, 2004)'
_computing_publication_material 'MoPro (J. Appl. Cryst. 2005, 38, 38-54)'
_computing_structure_refinement 'MoPro (J. Appl. Cryst. 2005, 38, 38-54)'
_computing_structure_solution 'SHELXS-2013 (Sheldrick, 2014)'
_diffrn_ambient_temperature 100(2)
_diffrn_measured_fraction_theta_full 0.999
_diffrn_measured_fraction_theta_max 0.896
_diffrn_measurement_device_type 'Kappa CCD APEX II'
_diffrn_measurement_method '\w scans'
_diffrn_radiation_monochromator graphite
_diffrn_radiation_source 'fine-focus sealed tube'
_diffrn_radiation_type MoK\a
_diffrn_radiation_wavelength 0.71073
_diffrn_reflns_av_R_equivalents 0.0319
_diffrn_reflns_av_sigmaI/netI 0.03959
_diffrn_reflns_limit_h_max 22
_diffrn_reflns_limit_h_min -22
_diffrn_reflns_limit_k_max 31
_diffrn_reflns_limit_k_min 0
_diffrn_reflns_limit_l_max 41
_diffrn_reflns_limit_l_min 0
_diffrn_reflns_number 326479
_diffrn_reflns_theta_full 25.242
_diffrn_reflns_theta_max 48.86
_diffrn_reflns_theta_min 2.46
_exptl_absorpt_coefficient_mu 0.935
_exptl_absorpt_correction_T_max 0.9211
_exptl_absorpt_correction_T_min 0.8950
_exptl_absorpt_correction_type multi-scan
_exptl_absorpt_process_details
;
'R. H. Blessing(1995) Acta. Cryst. A51,33-38.'
;
_exptl_crystal_colour red
_exptl_crystal_density_diffrn 1.464
_exptl_crystal_density_method 'not measured'
_exptl_crystal_description block
_exptl_crystal_F_000 1444
_exptl_crystal_size_max 0.30
_exptl_crystal_size_mid 0.28
_exptl_crystal_size_min 0.20
_refine_ls_extinction_method none
_refine_ls_goodness_of_fit_ref 0.743
_refine_ls_hydrogen_treatment mixed
_refine_ls_matrix_type full
_refine_ls_number_parameters 0
_refine_ls_number_reflns 17817
_refine_ls_number_restraints 0
_refine_ls_restrained_S_all 0.743
_refine_ls_R_factor_all 0.0199
_refine_ls_R_factor_gt 0.0199
_refine_ls_shift/su_max 0.000
_refine_ls_shift/su_mean 0.000
_refine_ls_structure_factor_coef F**1
_refine_ls_weighting_scheme sigma
_refine_ls_wR_factor_gt 0.0197
_refine_ls_wR_factor_ref 0.0197
_reflns_number_gt 20073
_reflns_number_total 27889
_reflns_threshold_expression >2.0sigma(I)
_cod_data_source_file c7cp01840a2.cif
_cod_data_source_block I
_cod_original_sg_symbol_H-M 'P 21/c'
_cod_database_code 7228499

loop_
_symmetry_equiv_pos_as_xyz
'x, y, z'
'-x, y+1/2, -z+1/2'
'-x, -y, -z'
'x, -y-1/2, z-1/2'

loop_
_atom_site_type_symbol
_atom_site_label
_atom_site_fract_x
_atom_site_fract_y
_atom_site_fract_z
_atom_site_U_iso_or_equiv
_atom_site_adp_type
_atom_site_occupancy
_atom_site_calc_flag
_atom_site_refinement_flag_posn
V V1 0.424505(1) -0.004047(1) 0.388150(1) 0.013854(1) Uani 1 d .
V V2 0.521937(1) -0.149723(1) 0.489587(1) 0.014020(1) Uani 1 d .
V V3 0.681396(1) 0.034552(1) 0.463678(1) 0.014570(1) Uani 1 d .
O O61 0.50000 0. 0.50000 0.01221(3) Uani 0.50 d .
O O11 0.35181(7) -0.00264(3) 0.31076(3) 0.01913(3) Uani 1 d .
O O12 0.55500(8) -0.25605(4) 0.48870(2) 0.01889(3) Uani 1 d .
O O13 0.81956(7) 0.04657(6) 0.44311(2) 0.02034(3) Uani 1 d .
O O21 0.62973(7) 0.14708(5) 0.47491(2) 0.01754(3) Uani 1 d .
O O22 0.45129(5) -0.12694(5) 0.40382(4) 0.01746(3) Uani 1 d .
O O23 0.58211(8) 0.01983(3) 0.37847(4) 0.01739(3) Uani 1 d .
O O31 0.60063(7) -0.12584(4) 0.58852(3) 0.01367(2) Uani 1 d .
O O32 0.68427(8) -0.10392(5) 0.46727(4) 0.01451(3) Uani 1 d .
O O33 0.73096(7) 0.02083(4) 0.56457(4) 0.01441(2) Uani 1 d .
O O1 0.92402(8) -0.27348(7) 0.58862(4) 0.02311(3) Uani 1 d .
O O2 1.0924(2) -0.3090(2) 0.66308(8) 0.05113(8) Uani 1 d .
C C1 0.71659(6) -0.16753(4) 0.61123(3) 0.01568(3) Uani 1 d .
C C2 0.79573(6) -0.14704(4) 0.49699(3) 0.01674(3) Uani 1 d .
C C3 0.83954(6) -0.02902(4) 0.58933(3) 0.01687(3) Uani 1 d .
C C4 0.82254(6) -0.13064(4) 0.57491(3) 0.01547(2) Uani 1 d .
C C5 0.94230(7) -0.17839(5) 0.60434(3) 0.01931(3) Uani 1 d .
C C6 1.00543(9) -0.33117(6) 0.62146(4) 0.02819(4) Uani 1 d .
C C7 0.9769(1) -0.42828(8) 0.60056(6) 0.03936(6) Uani 1 d .
C C8 0.8618(2) -0.44323(6) 0.54887(8) 0.05037(8) Uani 1 d .
N N1 0.38066(5) -0.30994(4) 0.27045(2) 0.01835(2) Uani 1 d .
C C11 0.38224(6) -0.27700(5) 0.19720(3) 0.02080(3) Uani 1 d .
C C12 0.41506(7) -0.17778(5) 0.18938(4) 0.02649(4) Uani 1 d .
C C13 0.39488(9) -0.15223(6) 0.11369(4) 0.03476(6) Uani 1 d .
C C14 0.4315(1) -0.05711(7) 0.09870(5) 0.0591(1) Uani 1 d .
C C21 0.27822(6) -0.26102(4) 0.30105(3) 0.01942(3) Uani 1 d .
C C22 0.25065(6) -0.29517(4) 0.37047(3) 0.01950(3) Uani 1 d .
C C23 0.15011(6) -0.23547(5) 0.39444(3) 0.02105(3) Uani 1 d .
C C24 0.11233(7) -0.26657(5) 0.46238(4) 0.02611(4) Uani 1 d .
C C31 0.50315(7) -0.29057(5) 0.31521(3) 0.02199(3) Uani 1 d .
C C32 0.61850(6) -0.32589(5) 0.28839(4) 0.02505(3) Uani 1 d .
C C33 0.73099(7) -0.31864(5) 0.34375(4) 0.02694(4) Uani 1 d .
C C34 0.84694(8) -0.36001(6) 0.32024(5) 0.03631(4) Uani 1 d .
C C41 0.35922(6) -0.41132(5) 0.26907(3) 0.01950(3) Uani 1 d .
C C42 0.23323(6) -0.44419(5) 0.23472(3) 0.02060(3) Uani 1 d .
C C43 0.23049(7) -0.54751(5) 0.23780(4) 0.02711(4) Uani 1 d .
C C44 0.10761(9) -0.58655(6) 0.20406(5) 0.03563(5) Uani 1 d .
H H1A 0.7084(8) -0.2405(1) 0.6032(4) 0.0189(1) Uiso 1 d U
H H1B 0.7401(7) -0.1572(6) 0.6665(1) 0.0189(1) Uiso 1 d U
H H2A 0.7874(9) -0.2196(1) 0.4870(4) 0.0204(2) Uiso 1 d U
H H2B 0.8729(5) -0.1211(6) 0.4724(4) 0.0204(2) Uiso 1 d U
H H3A 0.9172(5) -0.0026(5) 0.5653(4) 0.0202(1) Uiso 1 d U
H H3B 0.8627(8) -0.0171(5) 0.6445(1) 0.0201(1) Uiso 1 d U
H H5A 1.0251(4) -0.1603(6) 0.5817(4) 0.0232(2) Uiso 1 d U
H H5B 0.9665(8) -0.1782(6) 0.66028(9) 0.0230(2) Uiso 1 d U
H H7A 0.9644(8) -0.4651(4) 0.6474(1) 0.0471(3) Uiso 1 d U
H H7B 1.0569(3) -0.4546(5) 0.5787(4) 0.0473(3) Uiso 1 d U
H H8A 0.7809(5) -0.4214(5) 0.5689(4) 0.0733(5) Uiso 1 calc U
H H8B 0.8494(8) -0.5128(2) 0.5368(4) 0.0740(5) Uiso 1 calc U
H H8C 0.8661(9) -0.4078(5) 0.5025(2) 0.0739(5) Uiso 1 calc U
H H11A 0.2897(4) -0.2910(6) 0.1701(4) 0.0251(2) Uiso 1 d U
H H11B 0.4483(6) -0.3205(4) 0.1756(4) 0.0251(2) Uiso 1 d U
H H12A 0.3566(6) -0.1357(3) 0.2175(3) 0.0319(2) Uiso 1 d U
H H12B 0.5125(3) -0.1675(5) 0.2102(3) 0.0319(2) Uiso 1 d U
H H13A 0.4412(9) -0.2014(5) 0.0844(4) 0.0421(3) Uiso 1 d U
H H13B 0.2960(3) -0.1588(8) 0.0948(6) 0.0422(3) Uiso 1 d U
H H14A 0.4078(8) -0.0456(6) 0.0453(1) 0.0880(6) Uiso 1 calc U
H H14B 0.3831(7) -0.0134(5) 0.1285(4) 0.0884(6) Uiso 1 calc U
H H14C 0.5287(2) -0.0523(6) 0.1138(5) 0.0887(7) Uiso 1 calc U
H H21A 0.3068(8) -0.1902(2) 0.3061(4) 0.0234(2) Uiso 1 d U
H H21B 0.1947(4) -0.2662(6) 0.2635(3) 0.0234(2) Uiso 1 d U
H H22A 0.2172(7) -0.3649(2) 0.3657(3) 0.0235(2) Uiso 1 d U
H H22B 0.3342(3) -0.2917(6) 0.4081(2) 0.0235(2) Uiso 1 d U
H H23A 0.0701(5) -0.2364(8) 0.3543(3) 0.0256(2) Uiso 1 d U
H H23B 0.1853(9) -0.1663(3) 0.4003(5) 0.0257(2) Uiso 1 d U
H H24A 0.1889(4) -0.2610(5) 0.5017(2) 0.0400(3) Uiso 1 d U
H H24B 0.0387(4) -0.2261(4) 0.4755(4) 0.0400(3) Uiso 1 d U
H H24C 0.0831(6) -0.3349(2) 0.4591(4) 0.0399(3) Uiso 1 d U
H H31A 0.4950(8) -0.3220(5) 0.3648(2) 0.0264(2) Uiso 1 d U
H H31B 0.5081(8) -0.2172(1) 0.3211(5) 0.0264(2) Uiso 1 d U
H H32A 0.605(1) -0.3971(2) 0.2745(5) 0.0300(2) Uiso 1 d U
H H32B 0.6356(10) -0.2843(5) 0.2447(3) 0.0300(2) Uiso 1 d U
H H33A 0.7114(4) -0.3559(5) 0.3892(2) 0.0319(2) Uiso 1 d U
H H33B 0.7489(4) -0.2473(2) 0.3556(4) 0.0320(2) Uiso 1 d U
H H34A 0.8713(7) -0.3217(4) 0.2784(2) 0.0532(4) Uiso 1 d U
H H34B 0.8283(7) -0.4278(2) 0.3045(4) 0.0534(4) Uiso 1 d U
H H34C 0.9208(5) -0.3578(5) 0.3614(3) 0.0533(4) Uiso 1 d U
H H41A 0.3741(8) -0.4330(5) 0.3227(1) 0.0232(2) Uiso 1 d U
H H41B 0.4325(5) -0.4394(5) 0.2424(4) 0.0232(2) Uiso 1 d U
H H42A 0.2190(7) -0.4226(4) 0.1810(1) 0.0245(2) Uiso 1 d U
H H42B 0.1598(4) -0.4168(3) 0.2616(4) 0.0245(2) Uiso 1 d U
H H43A 0.3044(4) -0.5731(3) 0.2105(4) 0.0319(2) Uiso 1 d U
H H43B 0.2436(8) -0.5674(4) 0.2919(1) 0.0320(2) Uiso 1 d U
H H44A 0.1096(7) -0.6579(1) 0.2093(4) 0.0522(4) Uiso 1 d U
H H44B 0.0949(8) -0.5691(5) 0.1513(1) 0.0521(4) Uiso 1 d U
H H44C 0.0341(5) -0.5593(5) 0.2279(3) 0.0521(4) Uiso 1 d U

loop_
_atom_site_aniso_label
_atom_site_aniso_U_11
_atom_site_aniso_U_22
_atom_site_aniso_U_33
_atom_site_aniso_U_12
_atom_site_aniso_U_13
_atom_site_aniso_U_23
V1 0.01854(5) 0.01320(4) 0.01007(3) 0.00107(4) 0.00283(3) -0.00091(4)
V2 0.01766(6) 0.00949(4) 0.01467(5) -0.00061(5) 0.00134(5) -0.00120(5)
V3 0.01597(5) 0.01393(5) 0.01466(5) -0.00060(4) 0.00517(4) 0.00314(4)
O61 0.0163(3) 0.0101(2) 0.0108(2) -0.0012(2) 0.0036(2) -0.0004(2)
O11 0.0260(3) 0.0195(2) 0.0112(2) 0.0012(2) 0.00018(18) -0.0007(1)
O12 0.0263(3) 0.0098(2) 0.0203(2) 0.0012(2) 0.0020(2) -0.0011(1)
O13 0.0176(2) 0.0230(3) 0.0218(3) -0.0010(2) 0.0077(2) 0.0051(2)
O21 0.0182(2) 0.0122(2) 0.0224(2) -0.0027(2) 0.0033(2) 0.0033(1)
O22 0.0242(3) 0.0126(2) 0.0146(2) 0.0019(2) -0.0007(2) -0.0036(2)
O23 0.0192(3) 0.0214(3) 0.0126(2) 0.0019(2) 0.0059(2) 0.0028(1)
O31 0.0166(2) 0.0120(2) 0.0126(2) -0.00013(17) 0.0028(2) 0.0004(1)
O32 0.0169(2) 0.0136(2) 0.0135(2) 0.0017(2) 0.0038(2) 0.00017(18)
O33 0.0167(2) 0.0124(2) 0.0142(2) -0.0014(2) 0.0024(2) 0.0004(1)
O1 0.0239(3) 0.0187(3) 0.0256(3) 0.0058(2) -0.0006(3) 0.0012(2)
O2 0.0447(6) 0.0421(9) 0.0572(7) 0.0136(5) -0.0275(8) -0.00003(55)
C1 0.0180(2) 0.0143(2) 0.0150(2) 0.0009(2) 0.0031(2) 0.0020(2)
C2 0.0192(2) 0.0167(2) 0.0150(2) 0.0032(2) 0.0048(2) 0.0002(2)
C3 0.0169(2) 0.0156(2) 0.0178(2) -0.0013(2) 0.0014(2) 0.0004(2)
C4 0.0168(2) 0.0146(2) 0.0153(2) 0.0008(2) 0.0031(2) 0.0006(2)
C5 0.0189(3) 0.0194(3) 0.0193(2) 0.0018(2) 0.0016(2) 0.0009(2)
C6 0.0294(4) 0.0267(4) 0.0278(3) 0.0097(3) 0.0013(3) 0.0048(3)
C7 0.0539(6) 0.0230(4) 0.0410(5) 0.0145(5) 0.0058(6) 0.0054(4)
C8 0.0595(7) 0.0255(4) 0.0624(7) -0.0017(4) -0.0053(7) -0.0064(4)
N1 0.0206(2) 0.0194(2) 0.0150(2) 0.0008(2) 0.0024(2) -0.0067(2)
C11 0.0267(3) 0.0195(2) 0.0165(2) -0.0005(2) 0.0041(2) -0.0061(2)
C12 0.0369(4) 0.0213(3) 0.0215(3) -0.0056(3) 0.0047(2) -0.0065(2)
C13 0.0587(6) 0.0231(3) 0.0231(3) -0.0095(3) 0.0080(3) -0.0043(3)
C14 0.107(1) 0.0289(4) 0.0403(5) -0.0204(5) 0.0065(6) 0.0016(4)
C21 0.0214(3) 0.0203(2) 0.0167(2) 0.0024(2) 0.0031(2) -0.0049(2)
C22 0.0211(3) 0.0200(2) 0.0177(2) 0.0024(2) 0.0038(2) -0.0042(2)
C23 0.0205(3) 0.0204(2) 0.0233(2) 0.0021(2) 0.0065(2) -0.0026(2)
C24 0.0245(3) 0.0322(3) 0.0232(3) 0.00017(25) 0.0087(2) -0.0032(3)
C31 0.0210(3) 0.0269(3) 0.0181(2) 0.0006(2) 0.0024(2) -0.0108(2)
C32 0.0205(3) 0.0337(3) 0.0206(2) 0.0033(2) 0.0017(2) -0.0118(2)
C33 0.0233(3) 0.0329(4) 0.0238(3) -0.0026(3) 0.00007(23) -0.0076(3)
C34 0.0231(3) 0.0412(5) 0.0421(4) 0.0037(3) -0.0047(3) -0.0090(4)
C41 0.0222(3) 0.0199(2) 0.0159(2) 0.0019(2) 0.0010(2) -0.0051(2)
C42 0.0221(3) 0.0208(2) 0.0184(2) -0.00001(21) 0.0007(2) -0.0046(2)
C43 0.0278(3) 0.0218(3) 0.0303(3) -0.0023(2) -0.0013(3) -0.0017(2)
C44 0.0333(4) 0.0307(4) 0.0404(4) -0.0090(3) -0.0040(3) -0.0051(3)

loop_
_atom_type_symbol
_atom_type_description
_atom_type_scat_dispersion_real
_atom_type_scat_dispersion_imag
_atom_type_scat_source
C C 0.0033 0.0016 'Su & Coppens. Acta. Cryst. (1997) A53, 749-762. '
H H 0.0000 0.0000 'Su & Coppens. Acta. Cryst. (1997) A53, 749-762. '
N N 0.0061 0.0033 'Su & Coppens. Acta. Cryst. (1997) A53, 749-762. '
O O 0.0106 0.0060 'Su & Coppens. Acta. Cryst. (1997) A53, 749-762. '
V V 0.3038 0.5367 'Su & Coppens. Acta. Cryst. (1997) A53, 749-762. '

loop_
_geom_angle_atom_site_label_1
_geom_angle_atom_site_label_2
_geom_angle_atom_site_label_3
_geom_angle
V1 O61 V3 85.1
V1 O61 V2 85.0
V1 O23 V3 111.87(3)
V1 O22 V2 112.22(3)
V2 O61 V3 95.0
V2 O32 V3 109.71(3)
V2 O32 C2 119.19(4)
V2 O31 C1 117.59(5)
V3 O32 C2 118.04(6)
V3 O33 C3 119.59(5)
O61 V3 O32 76.8
O61 V3 O23 80.4
O61 V3 O33 78.0
O61 V3 O13 171.9
O61 V3 O21 82.4
O61 V2 O32 78.0
O61 V2 O22 82.1
O61 V2 O31 77.2
O61 V2 O12 172.4
O61 V1 O23 82.5
O61 V1 O22 80.5
O61 V1 O11 172.0
O11 V1 O23 104.58(4)
O11 V1 O22 102.36(3)
O12 V2 O32 97.09(4)
O12 V2 O22 103.98(3)
O12 V2 O31 96.50(2)
O13 V3 O32 96.20(4)
O13 V3 O23 103.38(3)
O13 V3 O33 97.14(3)
O13 V3 O21 104.34(4)
O21 V3 O32 159.04(3)
O21 V3 O23 93.78(2)
O21 V3 O33 91.10(2)
O22 V2 O32 90.52(3)
O22 V2 O31 159.18(3)
O22 V1 O23 94.58(2)
O23 V3 O32 85.37(3)
O23 V3 O33 156.99(3)
O31 V2 O32 83.18(3)
O31 C1 C4 112.95(4)
O31 C1 H1A 109.4(4)
O31 C1 H1B 109.3(4)
O32 V3 O33 82.14(3)
O32 C2 C4 111.97(5)
O32 C2 H2A 108.7(5)
O32 C2 H2B 108.9(4)
O33 C3 C4 111.76(6)
O33 C3 H3B 109.0(4)
O33 C3 H3A 108.8(4)
O1 C6 O2 124.2(2)
O1 C6 C7 112.2(1)
O1 C5 C4 106.45(6)
O1 C5 H5A 104.4(4)
O1 C5 H5B 103.0(5)
O2 C6 C7 123.6(2)
C1 C4 C5 108.38(4)
C1 C4 C3 109.95(5)
C1 C4 C2 110.70(6)
C2 C4 C5 109.98(5)
C2 C4 C3 109.86(5)
C3 C4 C5 107.92(6)
C4 C5 H5A 116.2(4)
C4 C5 H5B 117.2(4)
C4 C1 H1A 109.6(4)
C4 C1 H1B 108.9(4)
C4 C3 H3B 110.3(4)
C4 C3 H3A 110.5(4)
C4 C2 H2A 109.5(5)
C4 C2 H2B 109.3(4)
C5 O1 C6 117.1(1)
C6 C7 C8 116.1(1)
C6 C7 H7B 107.5(3)
C6 C7 H7A 106.8(3)
C7 C8 H8C 112.1(5)
C7 C8 H8B 111.1(5)
C7 C8 H8A 110.9(5)
C8 C7 H7B 108.3(3)
C8 C7 H7A 107.8(3)
N1 C41 C42 116.76(6)
N1 C41 H41A 105.7(4)
N1 C41 H41B 105.3(4)
N1 C21 C22 116.15(5)
N1 C21 H21B 106.6(4)
N1 C21 H21A 106.1(4)
N1 C31 C32 115.78(4)
N1 C31 H31B 106.0(5)
N1 C31 H31A 105.4(4)
N1 C11 C12 115.88(5)
N1 C11 H11B 105.8(4)
N1 C11 H11A 105.9(4)
C11 N1 C41 108.71(5)
C11 N1 C21 108.95(5)
C11 N1 C31 111.46(5)
C11 C12 C13 109.45(6)
C11 C12 H12A 109.7(3)
C11 C12 H12B 108.9(3)
C12 C11 H11B 110.6(4)
C12 C11 H11A 110.2(5)
C12 C13 C14 114.65(7)
C12 C13 H13A 109.5(5)
C12 C13 H13B 108.4(6)
C13 C12 H12A 109.7(3)
C13 C12 H12B 109.6(3)
C13 C14 H14A 108.0(5)
C13 C14 H14B 107.3(5)
C13 C14 H14C 106.8(5)
C14 C13 H13A 111.5(5)
C14 C13 H13B 106.9(7)
C21 N1 C41 111.02(6)
C21 N1 C31 108.25(4)
C21 C22 C23 108.68(6)
C21 C22 H22B 110.2(3)
C21 C22 H22A 109.8(3)
C22 C21 H21B 109.6(4)
C22 C21 H21A 109.0(4)
C22 C23 C24 112.67(6)
C22 C23 H23A 107.7(5)
C22 C23 H23B 108.6(5)
C23 C22 H22B 109.2(3)
C23 C22 H22A 109.1(3)
C23 C24 H24B 110.3(4)
C23 C24 H24C 110.4(4)
C23 C24 H24A 109.7(4)
C24 C23 H23A 110.3(5)
C24 C23 H23B 108.8(6)
C31 N1 C41 108.47(6)
C31 C32 C33 110.41(5)
C31 C32 H32B 108.4(6)
C31 C32 H32A 109.1(6)
C32 C31 H31B 110.3(5)
C32 C31 H31A 109.5(5)
C32 C33 C34 111.77(5)
C32 C33 H33B 108.8(3)
C32 C33 H33A 108.7(3)
C33 C32 H32B 108.4(5)
C33 C32 H32A 108.3(6)
C33 C34 H34B 109.5(4)
C33 C34 H34C 109.2(4)
C33 C34 H34A 108.8(4)
C34 C33 H33B 108.7(3)
C34 C33 H33A 107.7(3)
C41 C42 C43 108.81(7)
C41 C42 H42B 109.9(3)
C41 C42 H42A 109.6(3)
C42 C41 H41A 109.9(4)
C42 C41 H41B 109.7(4)
C42 C43 C44 112.47(7)
C42 C43 H43B 107.8(3)
C42 C43 H43A 107.9(3)
C43 C42 H42B 109.3(3)
C43 C42 H42A 109.2(3)
C43 C44 H44C 109.5(4)
C43 C44 H44A 109.3(4)
C43 C44 H44B 108.9(4)
C44 C43 H43B 108.2(3)
C44 C43 H43A 108.4(3)
H1A C1 H1B 106.6(7)
H2A C2 H2B 108.3(8)
H3A C3 H3B 106.4(6)
H5A C5 H5B 108.0(6)
H7A C7 H7B 110.4(9)
H8A C8 H8C 107.6(7)
H8A C8 H8B 106.9(6)
H8B C8 H8C 107.9(6)
H11A C11 H11B 108.1(6)
H12A C12 H12B 109.4(7)
H13A C13 H13B 105.3(9)
H14A C14 H14B 112.1(6)
H14A C14 H14C 111.5(5)
H14B C14 H14C 110.8(6)
H21A C21 H21B 109.2(8)
H22A C22 H22B 109.8(7)
H23A C23 H23B 108.8(8)
H24A C24 H24B 108.9(5)
H24A C24 H24C 108.6(6)
H24B C24 H24C 108.9(6)
H31A C31 H31B 109.6(7)
H32A C32 H32B 112.2(8)
H33A C33 H33B 111.2(7)
H34A C34 H34B 109.7(6)
H34A C34 H34C 109.4(5)
H34B C34 H34C 110.3(6)
H41A C41 H41B 109.2(7)
H42A C42 H42B 110.0(7)
H43A C43 H43B 112.1(7)
H44A C44 H44C 110.1(6)
H44A C44 H44B 109.6(6)
H44B C44 H44C 109.5(5)

loop_
_geom_bond_atom_site_label_1
_geom_bond_atom_site_label_2
_geom_bond_distance
V1 O61 2.239
V1 O23 1.784(1)
V1 O22 1.858(1)
V1 O11 1.615(1)
V2 O61 2.237
V2 O32 1.993(1)
V2 O22 1.786(1)
V2 O31 2.045(1)
V2 O12 1.612(1)
V3 O61 2.244
V3 O32 2.047(1)
V3 O23 1.877(1)
V3 O33 1.992(1)
V3 O13 1.616(1)
V3 O21 1.778(1)
O31 C1 1.419(1)
O32 C2 1.422(1)
O33 C3 1.420(1)
O1 C6 1.331(1)
O1 C5 1.446(2)
O2 C6 1.209(3)
C1 C4 1.534(1)
C1 H1A 1.092(2)
C1 H1B 1.092(2)
C2 C4 1.538(1)
C2 H2A 1.092(2)
C2 H2B 1.092(2)
C3 C4 1.535(1)
C3 H3B 1.093(2)
C3 H3A 1.093(2)
C4 C5 1.524(1)
C5 H5A 1.090(2)
C5 H5B 1.094(2)
C6 C7 1.513(2)
C7 C8 1.516(2)
C7 H7B 1.091(2)
C7 H7A 1.093(2)
C8 H8C 1.057(2)
C8 H8B 1.059(2)
C8 H8A 1.060(2)
N1 C41 1.516(1)
N1 C21 1.518(1)
N1 C31 1.520(1)
N1 C11 1.521(1)
C11 C12 1.522(1)
C11 H11B 1.091(2)
C11 H11A 1.092(2)
C12 C13 1.520(1)
C12 H12A 1.091(2)
C12 H12B 1.092(2)
C13 C14 1.501(2)
C13 H13A 1.091(2)
C13 H13B 1.092(2)
C14 H14A 1.058(2)
C14 H14B 1.059(2)
C14 H14C 1.060(2)
C21 C22 1.521(1)
C21 H21B 1.092(2)
C21 H21A 1.092(2)
C22 C23 1.527(1)
C22 H22B 1.092(2)
C22 H22A 1.093(2)
C23 C24 1.519(1)
C23 H23A 1.092(2)
C23 H23B 1.092(2)
C24 H24B 1.058(2)
C24 H24C 1.058(2)
C24 H24A 1.059(2)
C31 C32 1.516(1)
C31 H31B 1.091(2)
C31 H31A 1.092(2)
C32 C33 1.526(1)
C32 H32B 1.092(2)
C32 H32A 1.092(2)
C33 C34 1.527(2)
C33 H33B 1.091(2)
C33 H33A 1.093(2)
C34 H34B 1.059(2)
C34 H34C 1.060(2)
C34 H34A 1.061(2)
C41 C42 1.522(1)
C41 H41A 1.092(2)
C41 H41B 1.092(2)
C42 C43 1.528(1)
C42 H42B 1.092(2)
C42 H42A 1.093(2)
C43 C44 1.522(1)
C43 H43B 1.092(2)
C43 H43A 1.093(2)
C44 H44C 1.058(2)
C44 H44A 1.058(2)
C44 H44B 1.059(2)
